data_7711695
loop_
_publ_author_name
'Zhang, Juan'
'Zhao, Jun'
'Jin, Bo'
'Peng, Rufang'

_publ_section_title
;
 Gas--solid two-phase flow method for preparing trimesic acid series MOFs
 for catalytic thermal decomposition of ammonium perchlorate
;
_journal_name_full 'Dalton Transactions'
_journal_paper_doi 10.1039/D2DT02303B
_journal_year 2022
_chemical_absolute_configuration ad
_chemical_formula_moiety 'C84 H62 N4 O59 Zn12, C9 H27 N3 O6 Zn, 0.5(H6 O2)'
_chemical_formula_sum 'C93 H92 N7 O66 Zn13'
_chemical_formula_weight 3213.54
_space_group_crystal_system orthorhombic
_space_group_IT_number 36
_space_group_name_Hall 'C 2c -2'
_space_group_name_H-M_alt 'C m c 21'
_atom_sites_solution_hydrogens mixed
_atom_sites_solution_primary dual
_audit_creation_date 2021-06-25
_audit_creation_method
;
Olex2 1.3
(compiled 2020.11.12 svn.r5f609507 for OlexSys, GUI svn.r6272)
;
_audit_update_record
;
2022-01-10 deposited with the CCDC.	2022-11-01 downloaded from the CCDC.
;
_cell_angle_alpha 90
_cell_angle_beta 90
_cell_angle_gamma 90
_cell_formula_units_Z 4
_cell_length_a 29.577(8)
_cell_length_b 28.974(8)
_cell_length_c 17.758(5)
_cell_measurement_reflns_used 9654
_cell_measurement_temperature 193
_cell_measurement_theta_max 26.936
_cell_measurement_theta_min 2.278
_cell_volume 15218(7)
_computing_cell_refinement 'SAINT V8.40A (Bruker, 2019)'
_computing_data_reduction 'SAINT V8.40A (Bruker, 2019)'
_computing_molecular_graphics 'Olex2 1.3 (Dolomanov et al., 2009)'
_computing_publication_material 'Olex2 1.3 (Dolomanov et al., 2009)'
_computing_structure_refinement 'SHELXL 2018/3 (Sheldrick, 2015)'
_computing_structure_solution 'SHELXT 2018/2 (Sheldrick, 2018)'
_diffrn_ambient_temperature 193
_diffrn_measured_fraction_theta_full 0.997
_diffrn_measured_fraction_theta_max 0.993
_diffrn_measurement_device_type 'Bruker D8 VENTURE'
_diffrn_measurement_method '\f and \w scans'
_diffrn_radiation_type MoK\a
_diffrn_radiation_wavelength 0.71073
_diffrn_reflns_av_R_equivalents 0.0529
_diffrn_reflns_av_unetI/netI 0.0712
_diffrn_reflns_Laue_measured_fraction_full 0.997
_diffrn_reflns_Laue_measured_fraction_max 0.993
_diffrn_reflns_limit_h_max 35
_diffrn_reflns_limit_h_min -38
_diffrn_reflns_limit_k_max 37
_diffrn_reflns_limit_k_min -29
_diffrn_reflns_limit_l_max 23
_diffrn_reflns_limit_l_min -23
_diffrn_reflns_number 53549
_diffrn_reflns_point_group_measured_fraction_full 0.994
_diffrn_reflns_point_group_measured_fraction_max 0.986
_diffrn_reflns_theta_full 25.242
_diffrn_reflns_theta_max 27.599
_diffrn_reflns_theta_min 1.511
_diffrn_source_current 0.6
_diffrn_source_power 0.03
_diffrn_source_voltage 50.0
_diffrn_standards_number 0
_exptl_absorpt_coefficient_mu 2.092
_exptl_absorpt_correction_T_max 0.7456
_exptl_absorpt_correction_T_min 0.5383
_exptl_absorpt_correction_type multi-scan
_exptl_absorpt_process_details
;
SADABS-2016/2 (Bruker,2016/2) was used for absorption correction.
wR2(int) was 0.1416 before and 0.0901 after correction.
The Ratio of minimum to maximum transmission is 0.7220.
The \l/2 correction factor is Not present.
;
_exptl_crystal_density_diffrn 1.403
_exptl_crystal_description block
_exptl_crystal_F_000 6468
_exptl_crystal_size_max 0.12
_exptl_crystal_size_mid 0.1
_exptl_crystal_size_min 0.1
_refine_diff_density_max 1.271
_refine_diff_density_min -0.819
_refine_diff_density_rms 0.121
_refine_ls_abs_structure_details
;
 Refined as an inversion twin.
;
_refine_ls_abs_structure_Flack 0.058(18)
_refine_ls_extinction_method none
_refine_ls_goodness_of_fit_ref 0.814
_refine_ls_hydrogen_treatment constr
_refine_ls_matrix_type full
_refine_ls_number_parameters 957
_refine_ls_number_reflns 17753
_refine_ls_number_restraints 268
_refine_ls_restrained_S_all 0.832
_refine_ls_R_factor_all 0.0685
_refine_ls_R_factor_gt 0.0561
_refine_ls_shift/su_max 0.019
_refine_ls_shift/su_mean 0.001
_refine_ls_structure_factor_coef Fsqd
_refine_ls_weighting_details 'w=1/[\s^2^(Fo^2^)+(0.1475P)^2^+44.6568P] where P=(Fo^2^+2Fc^2^)/3'
_refine_ls_weighting_scheme calc
_refine_ls_wR_factor_gt 0.1597
_refine_ls_wR_factor_ref 0.1715
_reflns_Friedel_coverage 0.925
_reflns_Friedel_fraction_full 0.992
_reflns_Friedel_fraction_max 0.980
_reflns_number_gt 14814
_reflns_number_total 17753
_reflns_threshold_expression 'I > 2\s(I)'
_cod_data_source_file d2dt02303b2.cif
_cod_data_source_block b_sq
_cod_database_code 7711695
_shelx_shelxl_version_number 2018/3
_shelx_space_group_comment
;
The symmetry employed for this shelxl refinement is uniquely defined
by the following loop, which should always be used as a source of
symmetry information in preference to the above space-group names.
They are only intended as comments.
;
_shelx_estimated_absorpt_t_max 0.818
_shelx_estimated_absorpt_t_min 0.787
_olex2_refinement_description
;
1. Twinned data refinement
 Scales: 0.942(18)
 0.058(18)
2. Fixed Uiso
 At 1.2 times of:
  All C(H) groups
 At 1.5 times of:
  All C(H,H,H) groups, All O(H) groups, All O(H,H) groups, All O(H,H,H) groups
3. Restrained distances
 C11-N1
 1.4 with sigma of 0.02
 N2-C54
 1.46 with sigma of 0.02
 N2-C53
 1.45 with sigma of 0.02
 C52-N2
 1.36 with sigma of 0.02
 C52-O13
 1.22 with sigma of 0.02
 C52-C53
 2.46 with sigma of 0.04
 C52-C54
 2.45 with sigma of 0.04
 N3-C23 \\sim N3-C22
 with sigma of 0.02
 O22A-C39 \\sim O22-C39
 with sigma of 0.02
 N5-C27 \\sim N5-C26
 with sigma of 0.02
 N2-C53 \\sim N2-C54
 with sigma of 0.02
 Zn8-H34B \\sim Zn8-H34A
 with sigma of 0.02
 N4-C30 \\sim N4-C29
 with sigma of 0.02
4. Restrained planarity
 C52, O13, N2, C53, C54
 with sigma of 0.1
5. Uiso/Uaniso restraints and constraints
O1 \\sim C10 \\sim N1 \\sim C12 \\sim C11: within 2A with sigma of 0.002 and
sigma for terminal atoms of 0.004 within 2A
O22A \\sim O22: within 2A with sigma of 0.005 and sigma for terminal atoms of
0.01 within 2A
O31 \\sim C49 \\sim N01J \\sim C50 \\sim C51: within 2A with sigma of 0.005 and
sigma for terminal atoms of 0.01 within 2A
C52 \\sim O13 \\sim N2 \\sim C53 \\sim C54: within 2A with sigma of 0.04 and
sigma for terminal atoms of 0.08 within 2A
O35 \\sim C28 \\sim C29 \\sim N4 \\sim C30: within 2A with sigma of 0.005 and
sigma for terminal atoms of 0.01 within 2A
O37 \\sim C24 \\sim N3 \\sim C22 \\sim C23: within 2A with sigma of 0.005 and
sigma for terminal atoms of 0.01 within 2A
C52 \\sim C54 \\sim N2 \\sim C53 \\sim O13: within 2A with sigma of 0.005 and
sigma for terminal atoms of 0.01 within 2A
C25 \\sim N5 \\sim C27 \\sim C26 \\sim O33: within 2A with sigma of 0.005 and
sigma for terminal atoms of 0.01 within 2A
O27 \\sim C48 \\sim O26: within 2A with sigma of 0.005 and sigma for terminal
atoms of 0.01 within 2A
Uanis(C11) \\sim Ueq, Uanis(C12) \\sim Ueq, Uanis(N1) \\sim Ueq, Uanis(C10)
\\sim Ueq, Uanis(O1) \\sim Ueq: with sigma of 0.01 and sigma for terminal atoms
of 0.02
Uanis(O27) \\sim Ueq, Uanis(O32) \\sim Ueq: with sigma of 0.005 and sigma for
terminal atoms of 0.01
Uanis(O22) \\sim Ueq, Uanis(O22A) \\sim Ueq: with sigma of 0.01 and sigma for
terminal atoms of 0.02
Uanis(O15) \\sim Ueq: with sigma of 0.005 and sigma for terminal atoms of 0.01
Uanis(O4) \\sim Ueq: with sigma of 0.005 and sigma for terminal atoms of 0.01
6. Rigid body (RIGU) restrains
 C52, O13, N2, C53, C54
 with sigma for 1-2 distances of 0.004 and sigma for 1-3 distances of 0.004
7. Others
 Sof(Zn6A)=1-FVAR(1)
 Sof(H30A)=0.5*(1-FVAR(2))
 Sof(H30)=0.5*FVAR(2)
 Sof(Zn6)=FVAR(1)
 Sof(O22A)=1-FVAR(2)
 Sof(O22)=FVAR(2)
 Sof(Zn2A)=Sof(H3B)=1-FVAR(3)
 Sof(Zn2)=Sof(H3A)=FVAR(3)
 Fixed Sof: Zn8(0.5) O38(0.5) H38A(0.5) H38B(0.5) O36(0.5) H36A(0.5) H36B(0.5)
 O37(0.5) O34(0.5) H34A(0.5) H34B(0.5) O33(0.5) N5(0.5) N3(0.5) O35(0.5)
 C25(0.5) H25(0.5) N4(0.5) C24(0.5) H24(0.5) H50A(0.5) H50B(0.5) H50C(0.5)
 H51A(0.5) H51B(0.5) H51C(0.5) C27(0.5) H27A(0.5) H27B(0.5) H27C(0.5) C26(0.5)
 H26A(0.5) H26B(0.5) H26C(0.5) C22(0.5) H22A(0.5) H22B(0.5) H22C(0.5) C23(0.5)
 H23A(0.5) H23B(0.5) H23C(0.5) C28(0.5) H28(0.5) C29(0.5) H29A(0.5) H29B(0.5)
 H29C(0.5) C30(0.5) H30B(0.5) H30C(0.5) H30D(0.5) H32B(0.5) C53(0.5) H53A(0.5)
 H53B(0.5) H53C(0.5) H54A(0.5) H54B(0.5) H54C(0.5) H39A(0.5) H39B(0.5) H39C(0.5)
8.a Riding coordinates:
 O38(H38A,H38B), O2(H2A,H2B), O36(H36A,H36B), O34(H34A,H34B), C50(H50A,H50B,
 H50C), C51(H51A,H51B,H51C), C12(H12A,H12B,H12C), C30(H30B,H30C,H30D), O32(H32A,
 H32B), C53(H53A,H53B,H53C), O39(H39A,H39B,H39C)
8.b Ternary CH refined with riding coordinates:
 O10(H10), O30(H30), O30(H30A), O3(H3A), O3(H3B)
8.c Aromatic/amide H refined with riding coordinates:
 C37(H37), C33(H33), C3(H3), C19(H19), C15(H15), C46(H46), C17(H17), C44(H44),
 C5(H5), C7(H7), C42(H42), C35(H35), C49(H49), C25(H25), C24(H24), C10(H10A),
 C28(H28), C52(H52)
8.d Idealised Me refined as rotating group:
 C11(H11A,H11B,H11C), C27(H27A,H27B,H27C), C26(H26A,H26B,H26C), C22(H22A,H22B,
 H22C), C23(H23A,H23B,H23C), C29(H29A,H29B,H29C), C54(H54A,H54B,H54C)
;
_platon_squeeze_void_probe_radius 1.20
_olex2_submission_special_instructions 'No special instructions were received'

loop_
_space_group_symop_operation_xyz
'x, y, z'
'-x, -y, z+1/2'
'x, -y, z+1/2'
'-x, y, z'
'x+1/2, y+1/2, z'
'-x+1/2, -y+1/2, z+1/2'
'x+1/2, -y+1/2, z+1/2'
'-x+1/2, y+1/2, z'

loop_
_atom_site_label
_atom_site_type_symbol
_atom_site_fract_x
_atom_site_fract_y
_atom_site_fract_z
_atom_site_U_iso_or_equiv
_atom_site_adp_type
_atom_site_occupancy
_atom_site_site_symmetry_order
_atom_site_calc_flag
_atom_site_refinement_flags_posn
_atom_site_refinement_flags_adp
_atom_site_refinement_flags_occupancy
_atom_site_disorder_assembly
_atom_site_disorder_group
Zn7 Zn 0.500000 0.40322(4) 0.06325(6) 0.0229(2) Uani 1 2 d S T P B .
Zn1 Zn 0.83708(3) 0.75509(3) 0.57013(5) 0.02308(19) Uani 1 1 d . . . . .
Zn4 Zn 1.000000 0.41418(4) 0.58175(6) 0.0272(3) Uani 1 2 d S T P . .
Zn5 Zn 0.68408(3) 0.31958(3) 0.71379(5) 0.0278(2) Uani 1 1 d . . . . .
Zn3 Zn 0.93801(3) 0.43829(3) 0.72672(5) 0.0324(2) Uani 1 1 d . . . . .
Zn2 Zn 0.87396(4) 0.71977(4) 0.74347(6) 0.0308(4) Uani 0.797(4) 1 d . . P A 1
Zn8 Zn 0.71321(6) 0.61409(7) 0.82830(9) 0.0277(4) Uani 0.5 1 d D . P . .
Zn6 Zn 0.55854(5) 0.42819(6) 0.20989(8) 0.0250(5) Uani 0.552(3) 1 d . . P B 1
Zn6A Zn 0.53552(6) 0.36682(7) 0.23754(10) 0.0275(6) Uani 0.448(3) 1 d . . P B 2
O10 O 1.000000 0.4170(3) 0.7019(4) 0.0273(15) Uani 1 2 d S T P . .
H10 H 1.000000 0.383773 0.717428 0.041 Uiso 1 2 calc R U P . .
O30 O 0.500000 0.4125(3) 0.1799(4) 0.0248(15) Uani 1 2 d S T P . .
H30 H 0.500001 0.379330 0.195648 0.037 Uiso 0.552(3) 2 calc R U P B 1
H30A H 0.500000 0.444954 0.198897 0.037 Uiso 0.448(3) 2 calc R U P B 2
Zn2A Zn 0.81586(14) 0.69352(17) 0.7171(3) 0.0316(14) Uani 0.203(4) 1 d . . P A 2
O31 O 0.500000 0.3897(3) -0.0505(5) 0.048(2) Uani 1 2 d S TU P . .
O17 O 0.7151(2) 0.3071(3) 0.5564(3) 0.0422(15) Uani 1 1 d . . . . .
O3 O 0.8293(2) 0.75534(19) 0.6876(3) 0.0273(11) Uani 1 1 d . . . . .
H3A H 0.800232 0.738647 0.696403 0.041 Uiso 0.797(4) 1 calc R U P A 1
H3B H 0.862132 0.755399 0.701337 0.041 Uiso 0.203(4) 1 calc R U P A 2
O5 O 0.8869(2) 0.7042(2) 0.5737(3) 0.0375(13) Uani 1 1 d . . . . .
O7 O 0.9309(2) 0.5527(2) 0.3347(3) 0.0432(16) Uani 1 1 d . . . . .
O8 O 0.9327(2) 0.5001(2) 0.6789(3) 0.0419(15) Uani 1 1 d . . . . .
O25 O 0.6167(2) 0.3087(2) 0.5771(4) 0.0431(15) Uani 1 1 d . . . . .
O12 O 0.9474(2) 0.3674(2) 0.5871(4) 0.0406(15) Uani 1 1 d . . . . .
O20 O 0.7851(2) 0.2918(3) 1.0535(3) 0.0452(16) Uani 1 1 d . . . . .
O9 O 0.9524(3) 0.4681(2) 0.5713(4) 0.0463(16) Uani 1 1 d . . . . .
O19 O 0.6981(2) 0.3303(2) 0.8197(3) 0.0413(15) Uani 1 1 d . . . . .
O24 O 0.6427(3) 0.3607(2) 0.6615(3) 0.0457(16) Uani 1 1 d . . . . .
O11 O 0.8972(2) 0.3975(3) 0.6701(3) 0.0426(15) Uani 1 1 d . . . . .
O16 O 0.7440(2) 0.3300(3) 0.6656(3) 0.0441(16) Uani 1 1 d . . . . .
O23 O 0.5528(2) 0.3550(2) 1.0747(4) 0.0384(13) Uani 1 1 d . . . . .
O6 O 0.9382(3) 0.6282(3) 0.3364(4) 0.058(2) Uani 1 1 d . . . . .
O26 O 0.5574(3) 0.3701(3) 0.3357(4) 0.0560(18) Uani 1 1 d . U . . .
O28 O 0.5484(3) 0.5439(2) 0.5469(4) 0.0510(18) Uani 1 1 d . . . . .
O14 O 0.8884(3) 0.3076(4) 0.3469(4) 0.070(3) Uani 1 1 d . . . . .
O1 O 0.8489(5) 0.7583(5) 0.4566(6) 0.094(3) Uani 1 1 d . U . . .
C37 C 0.6280(3) 0.3380(3) 0.9840(5) 0.0332(17) Uani 1 1 d . . . . .
H37 H 0.600295 0.344875 0.959390 0.040 Uiso 1 1 calc R U . . .
C33 C 0.7051(3) 0.3140(3) 0.9769(4) 0.0299(16) Uani 1 1 d . . . . .
H33 H 0.730720 0.305796 0.947595 0.036 Uiso 1 1 calc R U . . .
C3 C 0.9159(3) 0.6283(3) 0.4917(4) 0.0327(17) Uani 1 1 d . . . . .
H3 H 0.911492 0.656622 0.465755 0.039 Uiso 1 1 calc R U . . .
C19 C 0.8273(3) 0.3474(3) 0.6014(4) 0.0303(16) Uani 1 1 d . . . . .
H19 H 0.821996 0.358105 0.651166 0.036 Uiso 1 1 calc R U . . .
C41 C 0.5979(3) 0.3874(3) 0.5596(4) 0.0334(17) Uani 1 1 d . . . . .
C9 C 0.9328(3) 0.5911(3) 0.3688(4) 0.0354(19) Uani 1 1 d . . . . .
C15 C 0.8775(3) 0.3378(3) 0.4951(5) 0.0362(18) Uani 1 1 d . . . . .
H15 H 0.906703 0.340787 0.473187 0.043 Uiso 1 1 calc R U . . .
O18 O 0.6249(3) 0.3200(4) 0.8280(4) 0.072(3) Uani 1 1 d . . . . .
C45 C 0.5687(3) 0.4156(3) 0.4426(4) 0.0320(17) Uani 1 1 d . . . . .
C13 C 0.9081(3) 0.3741(3) 0.6128(5) 0.0349(18) Uani 1 1 d . . . . .
C46 C 0.5865(3) 0.3802(3) 0.4851(5) 0.0315(16) Uani 1 1 d . . . . .
H46 H 0.590999 0.350667 0.462979 0.038 Uiso 1 1 calc R U . . .
C18 C 0.7925(3) 0.3269(3) 0.5612(5) 0.0323(16) Uani 1 1 d . . . . .
O21 O 0.7489(3) 0.2896(4) 1.1637(4) 0.068(3) Uani 1 1 d . . . . .
C17 C 0.8001(3) 0.3133(3) 0.4872(5) 0.0378(19) Uani 1 1 d . . . . .
H17 H 0.776122 0.300007 0.458964 0.045 Uiso 1 1 calc R U . . .
C31 C 0.6616(3) 0.3257(3) 0.8569(5) 0.039(2) Uani 1 1 d . . . . .
C44 C 0.5614(3) 0.4590(3) 0.4759(5) 0.0369(19) Uani 1 1 d . . . . .
H44 H 0.549200 0.483529 0.446816 0.044 Uiso 1 1 calc R U . . .
C14 C 0.8699(3) 0.3525(3) 0.5693(5) 0.0313(16) Uani 1 1 d . . . . .
C32 C 0.6652(3) 0.3260(3) 0.9418(4) 0.0337(18) Uani 1 1 d . . . . .
O29 O 0.5652(4) 0.5139(3) 0.6586(4) 0.073(3) Uani 1 1 d . . . . .
C4 C 0.9289(3) 0.5890(3) 0.4525(4) 0.0319(17) Uani 1 1 d . . . . .
C5 C 0.9368(3) 0.5485(3) 0.4918(4) 0.0292(16) Uani 1 1 d . . . . .
H5 H 0.946511 0.521782 0.465219 0.035 Uiso 1 1 calc R U . . .
N01J N 0.500000 0.4142(5) -0.1723(7) 0.062(3) Uani 1 2 d S TU P . .
C16 C 0.8424(3) 0.3189(3) 0.4541(4) 0.0373(19) Uani 1 1 d . . . . .
C40 C 0.6203(3) 0.3494(3) 0.6039(5) 0.0340(17) Uani 1 1 d . . . . .
C6 C 0.9306(3) 0.5461(3) 0.5693(4) 0.0326(16) Uani 1 1 d . . . . .
O38 O 0.7369(4) 0.6798(4) 0.8072(6) 0.033(3) Uani 0.5 1 d . . P . .
H38A H 0.761755 0.686203 0.836850 0.050 Uiso 0.5 1 d R U P . .
H38B H 0.748025 0.687523 0.760370 0.050 Uiso 0.5 1 d R U P . .
C48 C 0.5592(4) 0.4086(4) 0.3608(6) 0.051(2) Uani 1 1 d . U . . .
C43 C 0.5719(3) 0.4661(3) 0.5512(4) 0.0349(18) Uani 1 1 d . . . . .
O4 O 0.8858(4) 0.6644(3) 0.6820(4) 0.070(2) Uani 1 1 d . U . . .
O15 O 0.8201(3) 0.2911(4) 0.3363(5) 0.075(3) Uani 1 1 d . U . . .
C34 C 0.7080(3) 0.3141(3) 1.0553(4) 0.0347(18) Uani 1 1 d . . . . .
C2 C 0.9091(3) 0.6259(3) 0.5703(4) 0.0340(17) Uani 1 1 d . . . . .
C8 C 0.9393(3) 0.5008(3) 0.6094(5) 0.0361(18) Uani 1 1 d . . . . .
C7 C 0.9169(3) 0.5846(3) 0.6078(4) 0.0352(19) Uani 1 1 d . . . . .
H7 H 0.912687 0.582996 0.660789 0.042 Uiso 1 1 calc R U . . .
C38 C 0.7508(3) 0.2981(4) 1.0957(5) 0.039(2) Uani 1 1 d . . . . .
O2 O 0.9274(4) 0.7613(5) 0.7375(7) 0.102(4) Uani 1 1 d . . . . .
H2A H 0.941639 0.764887 0.696291 0.153 Uiso 1 1 d R U . A 2
H2B H 0.946079 0.755767 0.772671 0.153 Uiso 1 1 d R U . A 2
O27 O 0.5642(4) 0.4425(3) 0.3144(5) 0.075(2) Uani 1 1 d . U . . .
C42 C 0.5895(3) 0.4297(3) 0.5932(4) 0.0351(18) Uani 1 1 d . . . . .
H42 H 0.595777 0.433915 0.645201 0.042 Uiso 1 1 calc R U . . .
C20 C 0.7473(3) 0.3208(3) 0.5966(4) 0.0317(17) Uani 1 1 d . . . . .
C35 C 0.6699(3) 0.3265(4) 1.0977(5) 0.041(2) Uani 1 1 d . . . . .
H35 H 0.671082 0.325582 1.151110 0.049 Uiso 1 1 calc R U . . .
O36 O 0.6998(4) 0.6291(4) 0.9394(5) 0.031(2) Uani 0.5 1 d . . P . .
H36A H 0.710658 0.657785 0.955126 0.046 Uiso 0.5 1 d R U P . .
H36B H 0.714728 0.609935 0.973276 0.046 Uiso 0.5 1 d R U P . .
C21 C 0.8501(4) 0.3052(4) 0.3742(6) 0.053(3) Uani 1 1 d . . . . .
C1 C 0.8932(4) 0.6686(4) 0.6102(5) 0.048(3) Uani 1 1 d . . . . .
O22 O 0.6003(4) 0.3819(5) 1.1662(6) 0.040(3) Uani 0.593(19) 1 d D U P C 1
C49 C 0.500000 0.4199(5) -0.0968(8) 0.052(2) Uani 1 2 d S TU P B .
H49 H 0.500000 0.450716 -0.078552 0.063 Uiso 1 2 calc R U P . .
C36 C 0.6304(3) 0.3401(3) 1.0618(5) 0.0360(18) Uani 1 1 d . . . . .
C39 C 0.5900(3) 0.3572(4) 1.1047(5) 0.047(3) Uani 1 1 d D . . . .
O37 O 0.7801(5) 0.5939(5) 0.8423(8) 0.050(3) Uani 0.5 1 d . U P . .
O34 O 0.6499(4) 0.6384(6) 0.7957(6) 0.049(4) Uani 0.5 1 d . . P . .
H34A H 0.636042 0.657357 0.824005 0.073 Uiso 0.5 1 d DR U P . .
H34B H 0.651872 0.652087 0.753575 0.073 Uiso 0.5 1 d DR U P . .
O33 O 0.7181(5) 0.5938(5) 0.7135(8) 0.051(3) Uani 0.5 1 d . U P . .
N5 N 0.7527(6) 0.5823(7) 0.6038(10) 0.059(3) Uani 0.5 1 d D U P . .
N3 N 0.8434(6) 0.5611(7) 0.8862(10) 0.058(3) Uani 0.5 1 d D U P . .
O35 O 0.6916(6) 0.5500(6) 0.8559(9) 0.062(3) Uani 0.5 1 d . U P . .
C25 C 0.7505(8) 0.5971(8) 0.6748(11) 0.053(3) Uani 0.5 1 d . U P . .
H25 H 0.776668 0.611261 0.695664 0.064 Uiso 0.5 1 calc R U P . .
N4 N 0.6448(8) 0.4865(8) 0.8514(12) 0.072(4) Uani 0.5 1 d D U P . .
C24 C 0.7980(7) 0.5743(8) 0.8917(13) 0.051(3) Uani 0.5 1 d . U P . .
H24 H 0.781423 0.567323 0.936065 0.061 Uiso 0.5 1 calc R U P . .
C47 C 0.5611(3) 0.5116(3) 0.5870(5) 0.041(2) Uani 1 1 d . . . . .
C50 C 0.500000 0.3692(8) -0.2039(11) 0.093(5) Uani 1 2 d S TU P B .
H50A H 0.515480 0.348846 -0.169890 0.140 Uiso 0.5 1 d R U P D -1
H50B H 0.515110 0.369156 -0.251740 0.140 Uiso 0.5 1 d R U P D -1
H50C H 0.469400 0.358886 -0.210330 0.140 Uiso 0.5 1 d R U P D -1
C51 C 0.500000 0.4507(8) -0.2224(11) 0.083(5) Uani 1 2 d S TU P B .
H51A H 0.505870 0.477956 -0.193378 0.124 Uiso 0.5 1 d R U P E -1
H51B H 0.523080 0.447046 -0.259918 0.124 Uiso 0.5 1 d R U P E -1
H51C H 0.471060 0.453316 -0.246418 0.124 Uiso 0.5 1 d R U P E -1
N1 N 0.8488(6) 0.7316(7) 0.3423(9) 0.106(3) Uani 1 1 d D U . . .
C10 C 0.8306(8) 0.7401(7) 0.4087(10) 0.100(3) Uani 1 1 d . U . . .
H10A H 0.800351 0.730489 0.417009 0.120 Uiso 1 1 calc R U . . .
C12 C 0.8072(8) 0.7273(9) 0.3000(12) 0.116(4) Uani 1 1 d . U . . .
H12A H 0.787777 0.753660 0.312300 0.173 Uiso 1 1 d R U . . .
H12B H 0.791516 0.698560 0.312990 0.173 Uiso 1 1 d R U . . .
H12C H 0.813956 0.727520 0.245970 0.173 Uiso 1 1 d R U . . .
C11 C 0.8929(7) 0.7442(8) 0.3145(13) 0.115(4) Uani 1 1 d D U . . .
H11A H 0.899621 0.776076 0.328948 0.172 Uiso 1 1 calc R U . . .
H11B H 0.893287 0.741507 0.259459 0.172 Uiso 1 1 calc R U . . .
H11C H 0.915684 0.723513 0.336060 0.172 Uiso 1 1 calc R U . . .
C27 C 0.7157(9) 0.5597(10) 0.5715(16) 0.072(5) Uani 0.5 1 d D U P . .
H27A H 0.700626 0.580481 0.535939 0.108 Uiso 0.5 1 calc R U P . .
H27B H 0.694408 0.550727 0.611154 0.108 Uiso 0.5 1 calc R U P . .
H27C H 0.726164 0.532093 0.544826 0.108 Uiso 0.5 1 calc R U P . .
C26 C 0.7924(10) 0.5883(10) 0.5591(17) 0.074(6) Uani 0.5 1 d D U P . .
H26A H 0.807676 0.558578 0.552967 0.112 Uiso 0.5 1 calc R U P . .
H26B H 0.812787 0.610122 0.584212 0.112 Uiso 0.5 1 calc R U P . .
H26C H 0.783946 0.600500 0.509598 0.112 Uiso 0.5 1 calc R U P . .
C22 C 0.8619(10) 0.5397(11) 0.9575(17) 0.081(6) Uani 0.5 1 d D U P . .
H22A H 0.836861 0.528835 0.988871 0.121 Uiso 0.5 1 calc R U P . .
H22B H 0.879487 0.562783 0.985270 0.121 Uiso 0.5 1 calc R U P . .
H22C H 0.881508 0.513579 0.944466 0.121 Uiso 0.5 1 calc R U P . .
C23 C 0.8692(9) 0.5743(10) 0.8153(16) 0.070(5) Uani 0.5 1 d D U P . .
H23A H 0.868962 0.607878 0.809341 0.106 Uiso 0.5 1 calc R U P . .
H23B H 0.854848 0.559892 0.771411 0.106 Uiso 0.5 1 calc R U P . .
H23C H 0.900542 0.563448 0.819321 0.106 Uiso 0.5 1 calc R U P . .
C28 C 0.6602(9) 0.5242(9) 0.8252(15) 0.064(4) Uani 0.5 1 d . U P . .
H28 H 0.647696 0.534627 0.778981 0.077 Uiso 0.5 1 calc R U P . .
C29 C 0.6659(12) 0.4689(11) 0.9163(19) 0.090(6) Uani 0.5 1 d D U P . .
H29A H 0.643638 0.465950 0.956775 0.134 Uiso 0.5 1 calc R U P . .
H29B H 0.690041 0.490007 0.932131 0.134 Uiso 0.5 1 calc R U P . .
H29C H 0.678911 0.438562 0.905075 0.134 Uiso 0.5 1 calc R U P . .
C30 C 0.6080(12) 0.4624(12) 0.817(2) 0.092(7) Uani 0.5 1 d D U P . .
H30B H 0.579361 0.472221 0.837096 0.139 Uiso 0.5 1 d R U P . .
H30C H 0.611351 0.429791 0.824826 0.139 Uiso 0.5 1 d R U P . .
H30D H 0.609351 0.469201 0.764496 0.139 Uiso 0.5 1 d R U P . .
O32 O 0.500000 0.3015(5) 0.2317(10) 0.099(5) Uani 1 2 d S TU P . .
H32A H 0.500000 0.282981 0.268840 0.148 Uiso 1 2 d R U P B 1
H32B H 0.482190 0.289681 0.199570 0.148 Uiso 0.5 1 d R U P B 1
C52 C 1.000000 0.3903(9) 0.4139(8) 0.087(4) Uani 1 2 d DS TU P . .
H52 H 1.000000 0.358118 0.423824 0.105 Uiso 1 2 calc R U P . .
O13 O 1.000000 0.4111(7) 0.4652(7) 0.088(4) Uani 1 2 d DS TU P . .
N2 N 1.000000 0.3997(7) 0.3427(8) 0.081(4) Uani 1 2 d DS TU P . .
C53 C 1.0095(10) 0.3612(10) 0.2930(15) 0.096(7) Uani 0.5 1 d D U P . .
H53A H 0.986251 0.337609 0.300613 0.144 Uiso 0.5 1 d R U P . .
H53B H 1.038981 0.348989 0.308303 0.144 Uiso 0.5 1 d R U P . .
H53C H 1.010491 0.369909 0.239703 0.144 Uiso 0.5 1 d R U P . .
C54 C 1.000000 0.4431(8) 0.3034(12) 0.094(5) Uani 1 2 d DS TU P . .
H54A H 0.969609 0.449344 0.283993 0.141 Uiso 0.5 1 calc R U P F -1
H54B H 1.021455 0.441674 0.261456 0.141 Uiso 0.5 1 calc R U P F -1
H54C H 1.008936 0.467758 0.338106 0.141 Uiso 0.5 1 calc R U P F -1
O22A O 0.5915(6) 0.3542(8) 1.1767(7) 0.038(3) Uani 0.407(19) 1 d D U P C 2
O39 O 1.000000 0.7559(6) 0.8231(12) 0.105(6) Uani 1 2 d S T P . .
H39A H 0.970660 0.760443 0.839215 0.158 Uiso 0.5 1 d R U P . .
H39B H 1.008910 0.779383 0.796455 0.158 Uiso 0.5 1 d R U P . .
H39C H 1.024810 0.744183 0.841215 0.158 Uiso 0.5 1 d R U P . .

loop_
_atom_site_aniso_label
_atom_site_aniso_U_11
_atom_site_aniso_U_22
_atom_site_aniso_U_33
_atom_site_aniso_U_23
_atom_site_aniso_U_13
_atom_site_aniso_U_12
Zn7 0.0318(6) 0.0229(6) 0.0140(5) 0.0001(4) 0.000 0.000
Zn1 0.0254(4) 0.0284(4) 0.0154(3) 0.0006(3) 0.0022(3) -0.0010(3)
Zn4 0.0334(6) 0.0271(6) 0.0212(6) -0.0020(5) 0.000 0.000
Zn5 0.0302(4) 0.0355(5) 0.0178(4) 0.0000(3) -0.0025(3) -0.0004(3)
Zn3 0.0494(5) 0.0307(5) 0.0172(4) -0.0004(3) -0.0011(3) -0.0003(4)
Zn2 0.0416(7) 0.0368(7) 0.0139(5) 0.0013(4) 0.0010(4) 0.0102(5)
Zn8 0.0263(8) 0.0389(10) 0.0179(7) -0.0008(7) -0.0024(6) -0.0052(7)
Zn6 0.0333(8) 0.0269(8) 0.0148(7) -0.0021(6) -0.0003(6) -0.0017(6)
Zn6A 0.0340(11) 0.0305(11) 0.0182(9) 0.0014(7) -0.0056(7) 0.0005(8)
O10 0.041(4) 0.021(4) 0.020(3) 0.003(3) 0.000 0.000
O30 0.037(4) 0.024(4) 0.014(3) -0.006(3) 0.000 0.000
Zn2A 0.029(2) 0.048(3) 0.018(2) -0.001(2) 0.0015(16) -0.0011(18)
O31 0.085(6) 0.040(5) 0.019(3) 0.000(3) 0.000 0.000
O17 0.033(3) 0.066(4) 0.027(3) 0.008(3) 0.001(2) -0.019(3)
O3 0.037(3) 0.031(3) 0.014(2) 0.001(2) 0.005(2) -0.004(2)
O5 0.051(3) 0.034(3) 0.028(3) 0.002(3) 0.012(3) 0.015(3)
O7 0.072(5) 0.040(4) 0.017(3) 0.000(2) 0.004(3) 0.000(3)
O8 0.063(4) 0.032(3) 0.031(3) 0.010(3) -0.003(3) 0.006(3)
O25 0.035(3) 0.030(3) 0.064(4) 0.006(3) -0.015(3) 0.004(2)
O12 0.025(3) 0.038(3) 0.059(4) -0.011(3) -0.003(3) -0.001(2)
O20 0.034(3) 0.072(5) 0.030(3) 0.010(3) 0.003(2) 0.018(3)
O9 0.073(4) 0.036(3) 0.030(3) 0.005(3) 0.000(3) 0.023(3)
O19 0.049(4) 0.057(4) 0.018(3) -0.003(3) 0.001(2) -0.009(3)
O24 0.071(4) 0.039(4) 0.027(3) -0.002(3) -0.015(3) 0.019(3)
O11 0.035(3) 0.061(4) 0.032(3) -0.007(3) -0.004(2) -0.012(3)
O16 0.036(3) 0.077(5) 0.019(3) -0.004(3) 0.008(2) -0.016(3)
O23 0.033(3) 0.047(4) 0.034(3) -0.006(3) -0.006(2) 0.012(3)
O6 0.114(7) 0.038(4) 0.022(3) 0.008(3) 0.007(3) 0.009(4)
O26 0.091(5) 0.043(4) 0.034(3) -0.011(3) 0.001(3) 0.001(3)
O28 0.085(5) 0.033(3) 0.035(3) 0.004(3) 0.012(3) 0.027(3)
O14 0.071(5) 0.112(8) 0.028(3) -0.012(4) 0.022(3) 0.000(5)
O1 0.106(5) 0.120(6) 0.055(4) 0.000(4) 0.021(4) 0.016(4)
C37 0.032(4) 0.040(5) 0.027(4) -0.001(3) -0.004(3) 0.012(3)
C33 0.031(4) 0.041(5) 0.017(3) 0.000(3) 0.003(3) 0.010(3)
C3 0.054(5) 0.025(4) 0.019(3) 0.003(3) 0.004(3) 0.008(3)
C19 0.033(4) 0.039(5) 0.019(3) -0.003(3) 0.005(3) -0.002(3)
C41 0.040(4) 0.036(4) 0.024(4) 0.000(3) -0.006(3) 0.009(3)
C9 0.057(5) 0.034(5) 0.015(3) -0.002(3) 0.006(3) 0.009(4)
C15 0.046(5) 0.039(5) 0.023(4) -0.005(3) 0.010(3) -0.005(4)
O18 0.046(4) 0.145(9) 0.027(3) -0.006(4) -0.010(3) -0.005(5)
C45 0.038(4) 0.038(5) 0.020(4) -0.007(3) -0.008(3) 0.006(3)
C13 0.040(5) 0.034(4) 0.031(4) 0.000(3) -0.006(3) -0.007(3)
C46 0.037(4) 0.029(4) 0.028(4) -0.005(3) 0.000(3) 0.003(3)
C18 0.037(4) 0.034(4) 0.026(4) -0.003(3) 0.004(3) -0.004(3)
O21 0.053(4) 0.124(8) 0.026(3) 0.013(4) 0.001(3) 0.043(5)
C17 0.036(4) 0.049(5) 0.028(4) -0.010(4) 0.003(3) -0.012(4)
C31 0.047(5) 0.053(6) 0.016(3) -0.004(3) 0.000(3) 0.009(4)
C44 0.047(5) 0.037(5) 0.026(4) 0.002(3) -0.009(3) 0.013(4)
C14 0.032(4) 0.035(4) 0.027(4) 0.001(3) 0.001(3) -0.007(3)
C32 0.037(4) 0.049(5) 0.015(3) -0.005(3) -0.003(3) 0.008(4)
O29 0.155(9) 0.043(4) 0.022(3) -0.002(3) 0.002(4) 0.014(5)
C4 0.053(5) 0.024(4) 0.018(3) 0.003(3) 0.005(3) 0.008(3)
C5 0.049(5) 0.023(4) 0.016(3) -0.005(3) 0.006(3) 0.008(3)
N01J 0.110(7) 0.049(5) 0.026(4) -0.001(4) 0.000 0.000
C16 0.047(5) 0.046(5) 0.019(3) -0.005(3) 0.008(3) 0.004(4)
C40 0.031(4) 0.032(4) 0.039(4) 0.006(3) 0.001(3) 0.002(3)
C6 0.045(4) 0.032(4) 0.021(3) 0.007(3) -0.002(3) 0.009(3)
O38 0.028(5) 0.058(8) 0.014(4) 0.012(5) -0.009(4) -0.020(5)
C48 0.081(5) 0.042(4) 0.031(4) -0.003(3) -0.017(4) 0.003(4)
C43 0.048(5) 0.036(5) 0.020(4) -0.001(3) -0.002(3) 0.007(4)
O4 0.111(5) 0.060(4) 0.039(3) 0.000(3) 0.009(4) 0.023(4)
O15 0.080(5) 0.095(5) 0.051(4) -0.033(4) -0.010(4) -0.005(4)
C34 0.031(4) 0.052(5) 0.021(4) 0.000(3) -0.001(3) 0.015(4)
C2 0.051(5) 0.032(4) 0.019(3) -0.002(3) 0.002(3) 0.016(3)
C8 0.051(5) 0.034(5) 0.024(4) 0.008(3) 0.001(3) 0.007(4)
C7 0.055(5) 0.035(5) 0.016(3) 0.004(3) 0.009(3) 0.012(4)
C38 0.035(4) 0.061(6) 0.022(4) 0.004(4) -0.004(3) 0.018(4)
O2 0.082(7) 0.139(11) 0.086(8) 0.019(8) -0.021(6) -0.032(7)
O27 0.106(5) 0.065(4) 0.052(4) -0.001(3) -0.020(4) -0.002(4)
C42 0.051(5) 0.036(4) 0.019(3) 0.003(3) 0.005(3) 0.006(4)
C20 0.035(4) 0.041(5) 0.019(3) 0.000(3) 0.000(3) -0.008(3)
C35 0.033(4) 0.073(7) 0.017(3) -0.002(4) 0.000(3) 0.019(4)
O36 0.040(6) 0.040(6) 0.013(4) -0.008(4) 0.004(4) -0.013(5)
C21 0.068(7) 0.060(7) 0.031(5) -0.012(4) 0.012(5) 0.006(5)
C1 0.082(7) 0.042(5) 0.021(4) 0.004(4) 0.008(4) 0.025(5)
O22 0.039(5) 0.059(7) 0.023(4) -0.012(5) 0.004(3) 0.009(5)
C49 0.093(6) 0.038(5) 0.025(4) -0.003(4) 0.000 0.000
C36 0.033(4) 0.052(5) 0.023(4) 0.003(4) 0.002(3) 0.013(4)
C39 0.032(4) 0.092(8) 0.018(4) -0.001(4) 0.000(3) 0.023(5)
O37 0.041(6) 0.059(7) 0.050(6) -0.006(6) -0.001(5) 0.020(5)
O34 0.020(5) 0.102(12) 0.024(5) 0.003(6) -0.009(4) -0.012(6)
O33 0.062(7) 0.060(7) 0.031(5) -0.019(5) -0.004(5) 0.005(6)
N5 0.074(8) 0.062(7) 0.041(6) -0.010(6) 0.009(6) 0.016(6)
N3 0.050(7) 0.061(7) 0.063(7) -0.008(6) -0.004(6) 0.025(6)
O35 0.080(8) 0.056(7) 0.049(7) -0.012(6) 0.000(6) -0.026(7)
C25 0.067(7) 0.059(7) 0.034(6) -0.010(6) -0.002(5) 0.010(6)
N4 0.093(9) 0.058(8) 0.063(8) -0.013(7) -0.005(7) -0.029(7)
C24 0.043(6) 0.057(7) 0.053(7) -0.011(6) 0.000(5) 0.022(6)
C47 0.062(6) 0.035(5) 0.025(4) -0.006(3) 0.006(4) 0.010(4)
C50 0.161(13) 0.070(10) 0.049(8) 0.001(8) 0.000 0.000
C51 0.131(12) 0.070(10) 0.047(8) 0.008(8) 0.000 0.000
N1 0.116(5) 0.129(6) 0.074(4) 0.000(4) 0.014(4) 0.010(5)
C10 0.110(5) 0.125(5) 0.066(4) 0.000(4) 0.016(4) 0.012(4)
C12 0.126(7) 0.138(7) 0.083(6) 0.004(6) 0.006(6) 0.004(7)
C11 0.122(7) 0.135(7) 0.087(6) 0.001(6) 0.017(6) 0.011(6)
C27 0.088(12) 0.070(12) 0.058(10) -0.012(10) 0.002(10) 0.019(10)
C26 0.089(12) 0.069(12) 0.065(11) -0.004(10) 0.027(10) 0.019(10)
C22 0.077(12) 0.074(12) 0.091(13) 0.000(11) -0.012(11) 0.032(10)
C23 0.059(11) 0.063(11) 0.089(13) -0.009(11) 0.010(10) 0.015(9)
C28 0.084(8) 0.054(7) 0.055(7) -0.012(6) 0.000(7) -0.029(7)
C29 0.113(14) 0.067(12) 0.088(13) -0.001(12) -0.020(12) -0.031(12)
C30 0.111(14) 0.077(13) 0.089(13) -0.018(12) -0.017(12) -0.035(12)
O32 0.138(8) 0.079(7) 0.079(7) 0.000(6) 0.000 0.000
C52 0.066(6) 0.154(10) 0.041(5) -0.001(6) 0.000 0.000
O13 0.066(6) 0.160(11) 0.039(5) -0.018(6) 0.000 0.000
N2 0.060(6) 0.145(10) 0.037(5) 0.011(5) 0.000 0.000
C53 0.067(14) 0.139(14) 0.082(11) 0.001(10) -0.017(10) -0.002(11)
C54 0.089(11) 0.134(13) 0.060(9) 0.008(9) 0.000 0.000
O22A 0.040(6) 0.059(7) 0.015(5) -0.007(6) 0.000(4) 0.003(6)
O39 0.092(12) 0.107(14) 0.117(15) 0.028(11) 0.000 0.000

loop_
_atom_type_symbol
_atom_type_description
_atom_type_scat_dispersion_real
_atom_type_scat_dispersion_imag
_atom_type_scat_source
C C 0.0033 0.0016 'International Tables Vol C Tables 4.2.6.8 and 6.1.1.4'
H H 0.0000 0.0000 'International Tables Vol C Tables 4.2.6.8 and 6.1.1.4'
N N 0.0061 0.0033 'International Tables Vol C Tables 4.2.6.8 and 6.1.1.4'
O O 0.0106 0.0060 'International Tables Vol C Tables 4.2.6.8 and 6.1.1.4'
Zn Zn 0.2839 1.4301 'International Tables Vol C Tables 4.2.6.8 and 6.1.1.4'

loop_
_geom_angle_atom_site_label_1
_geom_angle_atom_site_label_2
_geom_angle_atom_site_label_3
_geom_angle
_geom_angle_site_symmetry_1
_geom_angle_site_symmetry_3
_geom_angle_publ_flag
O30 Zn7 O23 89.4(2) . 1_554 ?
O30 Zn7 O23 89.4(2) . 4_654 ?
O30 Zn7 O28 92.5(2) . 2_664 ?
O30 Zn7 O28 92.5(2) . 3_564 ?
O31 Zn7 O30 176.4(4) . . ?
O31 Zn7 O23 88.2(3) . 4_654 ?
O31 Zn7 O23 88.2(3) . 1_554 ?
O31 Zn7 O28 90.2(3) . 3_564 ?
O31 Zn7 O28 90.2(3) . 2_664 ?
O23 Zn7 O23 95.9(4) 4_654 1_554 ?
O23 Zn7 O28 174.4(3) 1_554 2_664 ?
O23 Zn7 O28 89.5(3) 4_654 2_664 ?
O23 Zn7 O28 89.5(3) 1_554 3_564 ?
O23 Zn7 O28 174.4(3) 4_654 3_564 ?
O28 Zn7 O28 85.1(5) 3_564 2_664 ?
O3 Zn1 O17 91.8(2) . 8_655 ?
O5 Zn1 O17 175.2(2) . 8_655 ?
O5 Zn1 O3 92.8(2) . . ?
O25 Zn1 O17 87.5(3) 8_655 8_655 ?
O25 Zn1 O3 90.6(3) 8_655 . ?
O25 Zn1 O5 93.6(3) 8_655 . ?
O20 Zn1 O17 84.9(3) 3_564 8_655 ?
O20 Zn1 O3 93.6(2) 3_564 . ?
O20 Zn1 O5 93.8(3) 3_564 . ?
O20 Zn1 O25 171.4(3) 3_564 8_655 ?
O1 Zn1 O17 88.8(4) . 8_655 ?
O1 Zn1 O3 175.5(5) . . ?
O1 Zn1 O5 86.7(4) . . ?
O1 Zn1 O25 85.0(5) . 8_655 ?
O1 Zn1 O20 90.9(5) . 3_564 ?
O12 Zn4 O10 88.8(2) 4_755 . ?
O12 Zn4 O10 88.8(2) . . ?
O12 Zn4 O12 97.7(4) 4_755 . ?
O12 Zn4 O9 172.7(3) 4_755 . ?
O12 Zn4 O9 89.3(3) . . ?
O12 Zn4 O9 172.7(3) . 4_755 ?
O12 Zn4 O9 89.3(3) 4_755 4_755 ?
O12 Zn4 O13 91.0(4) 4_755 . ?
O12 Zn4 O13 91.0(4) . . ?
O9 Zn4 O10 93.5(2) . . ?
O9 Zn4 O10 93.5(2) 4_755 . ?
O9 Zn4 O9 83.6(4) 4_755 . ?
O13 Zn4 O10 179.7(6) . . ?
O13 Zn4 O9 86.8(4) . 4_755 ?
O13 Zn4 O9 86.8(4) . . ?
O3 Zn5 O16 102.8(3) 8_645 . ?
O19 Zn5 O3 115.1(3) . 8_645 ?
O19 Zn5 O16 101.6(3) . . ?
O24 Zn5 O3 110.0(3) . 8_645 ?
O24 Zn5 O19 119.8(3) . . ?
O24 Zn5 O16 105.2(3) . . ?
O10 Zn3 O8 105.0(3) . . ?
O7 Zn3 O10 111.1(3) 3_565 . ?
O7 Zn3 O8 107.0(3) 3_565 . ?
O7 Zn3 O11 121.2(3) 3_565 . ?
O11 Zn3 O10 105.4(3) . . ?
O11 Zn3 O8 106.0(3) . . ?
O3 Zn2 O14 143.5(3) . 3_565 ?
O3 Zn2 O4 105.6(3) . . ?
O3 Zn2 O15 88.2(3) . 3_565 ?
O3 Zn2 O2 101.0(4) . . ?
O3 Zn2 C21 115.4(3) . 3_565 ?
O14 Zn2 O15 56.7(3) 3_565 3_565 ?
O14 Zn2 C21 28.9(4) 3_565 3_565 ?
O4 Zn2 O14 98.3(4) . 3_565 ?
O4 Zn2 O15 114.0(4) . 3_565 ?
O4 Zn2 O2 108.8(5) . . ?
O4 Zn2 C21 109.0(4) . 3_565 ?
O15 Zn2 C21 27.9(3) 3_565 3_565 ?
O2 Zn2 O14 96.7(4) . 3_565 ?
O2 Zn2 O15 131.9(5) . 3_565 ?
O2 Zn2 C21 116.3(5) . 3_565 ?
O38 Zn8 O37 87.6(6) . . ?
O38 Zn8 O34 86.7(5) . . ?
O38 Zn8 O33 93.3(5) . . ?
O36 Zn8 O38 92.5(4) . . ?
O36 Zn8 O37 97.4(5) . . ?
O36 Zn8 O34 91.2(5) . . ?
O36 Zn8 O33 171.9(5) . . ?
O37 Zn8 O34 169.9(6) . . ?
O37 Zn8 O33 88.4(6) . . ?
O34 Zn8 O33 83.6(5) . . ?
O35 Zn8 O38 176.3(5) . . ?
O35 Zn8 O36 84.4(6) . . ?
O35 Zn8 O37 90.8(7) . . ?
O35 Zn8 O34 95.3(7) . . ?
O35 Zn8 O33 90.0(6) . . ?
O30 Zn6 O29 99.9(4) . 3_564 ?
O30 Zn6 O27 114.3(4) . . ?
O30 Zn6 O22 107.6(4) . 1_554 ?
O29 Zn6 O22 110.0(5) 3_564 1_554 ?
O27 Zn6 O29 105.2(4) . 3_564 ?
O27 Zn6 O22 118.2(4) . 1_554 ?
Zn6A Zn6A O32 61.0(2) 4_655 . ?
O30 Zn6A Zn6A 57.86(13) . 4_655 ?
O30 Zn6A O32 107.6(4) . . ?
O30 Zn6A O22A 106.3(5) . 1_554 ?
O26 Zn6A Zn6A 110.3(3) . 4_655 ?
O26 Zn6A O30 129.5(3) . . ?
O26 Zn6A O32 104.9(5) . . ?
O26 Zn6A O22A 103.1(5) . 1_554 ?
O22A Zn6A O32 102.4(7) 1_554 . ?
Zn4 O10 H10 103.8 . . ?
Zn3 O10 Zn4 103.5(2) 4_755 . ?
Zn3 O10 Zn4 103.5(2) . . ?
Zn3 O10 Zn3 135.0(4) 4_755 . ?
Zn3 O10 H10 103.8 . . ?
Zn3 O10 H10 103.8 4_755 . ?
Zn7 O30 H30 98.9 . . ?
Zn7 O30 H30A 117.1 . . ?
Zn6 O30 Zn7 108.3(2) . . ?
Zn6 O30 Zn7 108.3(2) 4_655 . ?
Zn6 O30 Zn6 135.9(4) 4_655 . ?
Zn6 O30 Zn6A 120.6(3) . 4_655 ?
Zn6 O30 Zn6A 61.47(15) 4_655 4_655 ?
Zn6 O30 H30 98.9 . . ?
Zn6 O30 H30 98.9 4_655 . ?
Zn6A O30 Zn7 115.4(3) . . ?
Zn6A O30 Zn7 115.4(3) 4_655 . ?
Zn6A O30 Zn6A 64.3(3) 4_655 . ?
Zn6A O30 H30A 117.1 4_655 . ?
Zn6A O30 H30A 117.1 . . ?
O3 Zn2A O21 82.2(4) . 3_564 ?
O3 Zn2A O4 94.7(4) . . ?
O3 Zn2A O15 93.6(4) . 3_565 ?
O21 Zn2A O4 138.6(4) 3_564 . ?
O15 Zn2A O21 114.7(4) 3_565 3_564 ?
O15 Zn2A O4 106.7(4) 3_565 . ?
C49 O31 Zn7 122.3(9) . . ?
C20 O17 Zn1 134.1(6) . 8_645 ?
Zn1 O3 H3A 104.3 . . ?
Zn1 O3 H3B 97.9 . . ?
Zn5 O3 Zn1 105.2(2) 8_655 . ?
Zn5 O3 H3A 104.3 8_655 . ?
Zn5 O3 H3B 97.9 8_655 . ?
Zn2 O3 Zn1 115.5(3) . . ?
Zn2 O3 Zn5 121.3(3) . 8_655 ?
Zn2 O3 H3A 104.3 . . ?
Zn2A O3 Zn1 107.0(3) . . ?
Zn2A O3 H3B 97.9 . . ?
C1 O5 Zn1 135.6(7) . . ?
C9 O7 Zn3 110.3(5) . 3_564 ?
C8 O8 Zn3 115.2(6) . . ?
C40 O25 Zn1 131.2(5) . 8_645 ?
C13 O12 Zn4 127.6(6) . . ?
C38 O20 Zn1 126.9(6) . 3_565 ?
C8 O9 Zn4 137.1(6) . . ?
C31 O19 Zn5 107.6(5) . . ?
C40 O24 Zn5 123.9(6) . . ?
C13 O11 Zn3 125.4(6) . . ?
C20 O16 Zn5 117.1(5) . . ?
C39 O23 Zn7 132.5(7) . 1_556 ?
C48 O26 Zn6A 114.2(7) . . ?
C47 O28 Zn7 132.4(6) . 2_665 ?
C21 O14 Zn2 98.0(7) . 3_564 ?
C10 O1 Zn1 129.4(14) . . ?
C32 C37 H37 119.6 . . ?
C32 C37 C36 120.9(7) . . ?
C36 C37 H37 119.6 . . ?
C32 C33 H33 119.8 . . ?
C32 C33 C34 120.3(7) . . ?
C34 C33 H33 119.8 . . ?
C4 C3 H3 120.2 . . ?
C4 C3 C2 119.7(7) . . ?
C2 C3 H3 120.2 . . ?
C18 C19 H19 119.8 . . ?
C14 C19 H19 119.8 . . ?
C14 C19 C18 120.5(7) . . ?
C46 C41 C40 119.8(8) . . ?
C42 C41 C46 120.2(8) . . ?
C42 C41 C40 120.0(7) . . ?
O7 C9 C4 115.8(8) . . ?
O6 C9 O7 123.3(7) . . ?
O6 C9 C4 120.8(8) . . ?
C14 C15 H15 120.2 . . ?
C16 C15 H15 120.2 . . ?
C16 C15 C14 119.6(8) . . ?
C46 C45 C44 119.6(7) . . ?
C46 C45 C48 120.2(8) . . ?
C44 C45 C48 120.1(8) . . ?
O12 C13 C14 116.3(8) . . ?
O11 C13 O12 127.3(8) . . ?
O11 C13 C14 116.4(8) . . ?
C41 C46 H46 119.9 . . ?
C45 C46 C41 120.3(8) . . ?
C45 C46 H46 119.9 . . ?
C19 C18 C20 120.0(7) . . ?
C17 C18 C19 119.3(7) . . ?
C17 C18 C20 120.7(7) . . ?
C38 O21 Zn2A 109.2(7) . 3_565 ?
C18 C17 H17 119.6 . . ?
C18 C17 C16 120.7(8) . . ?
C16 C17 H17 119.6 . . ?
O19 C31 C32 117.2(8) . . ?
O18 C31 O19 123.8(8) . . ?
O18 C31 C32 119.0(8) . . ?
C45 C44 H44 119.9 . . ?
C43 C44 C45 120.2(8) . . ?
C43 C44 H44 119.9 . . ?
C19 C14 C15 119.9(7) . . ?
C19 C14 C13 121.0(7) . . ?
C15 C14 C13 119.1(7) . . ?
C37 C32 C33 120.1(7) . . ?
C37 C32 C31 119.2(7) . . ?
C33 C32 C31 120.7(7) . . ?
C47 O29 Zn6 120.5(7) . 3_565 ?
C3 C4 C9 119.1(7) . . ?
C5 C4 C3 119.3(7) . . ?
C5 C4 C9 121.6(7) . . ?
C4 C5 H5 119.4 . . ?
C4 C5 C6 121.2(7) . . ?
C6 C5 H5 119.4 . . ?
C49 N01J C50 120.3(15) . . ?
C49 N01J C51 123.1(15) . . ?
C51 N01J C50 116.6(15) . . ?
C15 C16 C17 120.0(7) . . ?
C15 C16 C21 119.6(9) . . ?
C17 C16 C21 120.5(9) . . ?
O25 C40 C41 116.3(8) . . ?
O24 C40 O25 126.0(8) . . ?
O24 C40 C41 117.6(8) . . ?
C5 C6 C8 119.1(7) . . ?
C7 C6 C5 119.5(7) . . ?
C7 C6 C8 121.4(7) . . ?
Zn8 O38 H38A 110.7 . . ?
Zn8 O38 H38B 120.7 . . ?
H38A O38 H38B 100.3 . . ?
O26 C48 C45 119.6(9) . . ?
O26 C48 O27 118.2(10) . . ?
O27 C48 C45 119.8(10) . . ?
C44 C43 C42 119.1(8) . . ?
C44 C43 C47 119.4(8) . . ?
C42 C43 C47 121.3(7) . . ?
C1 O4 Zn2 119.8(7) . . ?
C1 O4 Zn2A 112.3(8) . . ?
C21 O15 Zn2 86.3(7) . 3_564 ?
C21 O15 Zn2A 121.7(9) . 3_564 ?
C33 C34 C38 121.4(7) . . ?
C33 C34 C35 119.1(7) . . ?
C35 C34 C38 119.5(7) . . ?
C3 C2 C1 118.1(7) . . ?
C7 C2 C3 119.5(7) . . ?
C7 C2 C1 122.4(7) . . ?
O8 C8 C6 116.9(8) . . ?
O9 C8 O8 125.6(8) . . ?
O9 C8 C6 117.5(7) . . ?
C6 C7 C2 120.8(7) . . ?
C6 C7 H7 119.6 . . ?
C2 C7 H7 119.6 . . ?
O20 C38 C34 115.2(7) . . ?
O21 C38 O20 125.8(8) . . ?
O21 C38 C34 118.8(8) . . ?
H2A O2 H2B 109.4 . . ?
C48 O27 Zn6 116.5(8) . . ?
C41 C42 C43 120.4(8) . . ?
C41 C42 H42 119.8 . . ?
C43 C42 H42 119.8 . . ?
O17 C20 O16 124.2(8) . . ?
O17 C20 C18 118.6(7) . . ?
O16 C20 C18 117.1(7) . . ?
C34 C35 H35 119.9 . . ?
C36 C35 C34 120.2(7) . . ?
C36 C35 H35 119.9 . . ?
Zn8 O36 H36A 114.2 . . ?
Zn8 O36 H36B 113.7 . . ?
H36A O36 H36B 100.1 . . ?
O14 C21 Zn2 53.2(5) . 3_564 ?
O14 C21 C16 119.8(10) . . ?
C16 C21 Zn2 172.4(8) . 3_564 ?
O15 C21 Zn2 65.8(6) . 3_564 ?
O15 C21 O14 119.0(10) . . ?
O15 C21 C16 121.2(10) . . ?
O5 C1 O4 124.8(9) . . ?
O5 C1 C2 119.2(7) . . ?
O4 C1 C2 116.0(8) . . ?
C39 O22 Zn6 122.6(8) . 1_556 ?
O31 C49 N01J 126.2(14) . . ?
O31 C49 H49 116.9 . . ?
N01J C49 H49 116.9 . . ?
C37 C36 C35 119.3(7) . . ?
C37 C36 C39 118.7(7) . . ?
C35 C36 C39 122.0(7) . . ?
O23 C39 O22 125.9(9) . . ?
O23 C39 C36 118.5(8) . . ?
O23 C39 O22A 117.4(11) . . ?
O22 C39 C36 114.2(9) . . ?
O22A C39 C36 117.2(10) . . ?
C24 O37 Zn8 131.0(15) . . ?
Zn8 O34 H34A 119.2 . . ?
Zn8 O34 H34B 109.9 . . ?
H34A O34 H34B 104.5 . . ?
C25 O33 Zn8 126.0(14) . . ?
C25 N5 C27 120(2) . . ?
C25 N5 C26 122(2) . . ?
C27 N5 C26 118(2) . . ?
C24 N3 C22 113.7(19) . . ?
C24 N3 C23 118.1(18) . . ?
C22 N3 C23 128(2) . . ?
C28 O35 Zn8 130.3(18) . . ?
O33 C25 N5 124(2) . . ?
O33 C25 H25 117.9 . . ?
N5 C25 H25 117.9 . . ?
C28 N4 C29 117(2) . . ?
C28 N4 C30 123(3) . . ?
C29 N4 C30 121(3) . . ?
O37 C24 N3 121(2) . . ?
O37 C24 H24 119.5 . . ?
N3 C24 H24 119.5 . . ?
O28 C47 O29 124.4(9) . . ?
O28 C47 C43 119.1(8) . . ?
O29 C47 C43 116.5(8) . . ?
N01J C50 H50A 108.4 . . ?
N01J C50 H50B 110.6 . . ?
N01J C50 H50C 109.5 . . ?
H50A C50 H50B 109.5 . . ?
H50A C50 H50C 109.5 . . ?
H50B C50 H50C 109.4 . . ?
N01J C51 H51A 106.5 . . ?
N01J C51 H51B 111.4 . . ?
N01J C51 H51C 110.4 . . ?
H51A C51 H51B 109.5 . . ?
H51A C51 H51C 109.5 . . ?
H51B C51 H51C 109.5 . . ?
C10 N1 C12 97.7(17) . . ?
C10 N1 C11 129(2) . . ?
C12 N1 C11 127.8(17) . . ?
O1 C10 N1 124(2) . . ?
O1 C10 H10A 117.9 . . ?
N1 C10 H10A 117.9 . . ?
N1 C12 H12A 108.4 . . ?
N1 C12 H12B 110.6 . . ?
N1 C12 H12C 109.5 . . ?
H12A C12 H12B 109.5 . . ?
H12A C12 H12C 109.5 . . ?
H12B C12 H12C 109.5 . . ?
N1 C11 H11A 109.5 . . ?
N1 C11 H11B 109.5 . . ?
N1 C11 H11C 109.5 . . ?
H11A C11 H11B 109.5 . . ?
H11A C11 H11C 109.5 . . ?
H11B C11 H11C 109.5 . . ?
N5 C27 H27A 109.5 . . ?
N5 C27 H27B 109.5 . . ?
N5 C27 H27C 109.5 . . ?
H27A C27 H27B 109.5 . . ?
H27A C27 H27C 109.5 . . ?
H27B C27 H27C 109.5 . . ?
N5 C26 H26A 109.5 . . ?
N5 C26 H26B 109.5 . . ?
N5 C26 H26C 109.5 . . ?
H26A C26 H26B 109.5 . . ?
H26A C26 H26C 109.5 . . ?
H26B C26 H26C 109.5 . . ?
N3 C22 H22A 109.5 . . ?
N3 C22 H22B 109.5 . . ?
N3 C22 H22C 109.5 . . ?
H22A C22 H22B 109.5 . . ?
H22A C22 H22C 109.5 . . ?
H22B C22 H22C 109.5 . . ?
N3 C23 H23A 109.5 . . ?
N3 C23 H23B 109.5 . . ?
N3 C23 H23C 109.5 . . ?
H23A C23 H23B 109.5 . . ?
H23A C23 H23C 109.5 . . ?
H23B C23 H23C 109.5 . . ?
O35 C28 H28 116.8 . . ?
N4 C28 O35 126(3) . . ?
N4 C28 H28 116.8 . . ?
N4 C29 H29A 109.5 . . ?
N4 C29 H29B 109.5 . . ?
N4 C29 H29C 109.4 . . ?
H29A C29 H29B 109.5 . . ?
H29A C29 H29C 109.5 . . ?
H29B C29 H29C 109.5 . . ?
N4 C30 H30B 111.9 . . ?
N4 C30 H30C 110.1 . . ?
N4 C30 H30D 106.4 . . ?
H30B C30 H30C 109.4 . . ?
H30B C30 H30D 109.5 . . ?
H30C C30 H30D 109.4 . . ?
H32A O32 H32B 105.4 . 4_655 ?
H32A O32 H32B 105.4 . . ?
H32B O32 H32B 76.6 . 4_655 ?
O13 C52 H52 112.8 . . ?
O13 C52 N2 134(3) . . ?
N2 C52 H52 112.8 . . ?
C52 O13 Zn4 148.9(19) . . ?
C52 N2 C53 116(2) . 4_755 ?
C52 N2 C53 116(2) . . ?
C52 N2 C54 131(2) . . ?
C53 N2 C53 22(2) 4_755 . ?
C54 N2 C53 112.1(19) . 4_755 ?
C54 N2 C53 112.1(19) . . ?
N2 C53 H53A 131.4(15) . 4_755 ?
N2 C53 H53A 108.5 . . ?
N2 C53 H53B 106.4 . . ?
N2 C53 H53C 113.4 . . ?
H53A C53 H53A 54.8 . 4_755 ?
H53A C53 H53B 109.4 . . ?
H53A C53 H53C 109.5 . . ?
H53B C53 H53A 55.9 . 4_755 ?
H53B C53 H53C 109.5 . . ?
H53C C53 H53A 115.2 . 4_755 ?
N2 C54 H54A 109.5 . . ?
N2 C54 H54B 109.5 . . ?
N2 C54 H54C 109.5 . . ?
H54A C54 H54B 109.5 . . ?
H54A C54 H54C 109.5 . . ?
H54B C54 H54C 109.5 . . ?
C39 O22A Zn6A 119.8(11) . 1_556 ?
H39A O39 H39B 76.8 . 4_755 ?
H39A O39 H39B 109.9 . . ?
H39A O39 H39C 137.2 . . ?
H39A O39 H39C 31.6 . 4_755 ?
H39B O39 H39B 35.3 . 4_755 ?
H39B O39 H39C 104.5 4_755 4_755 ?
H39B O39 H39C 104.5 . . ?
H39B O39 H39C 139.6 . 4_755 ?
H39C O39 H39B 139.6 . 4_755 ?
H39C O39 H39C 115.0 . 4_755 ?

loop_
_geom_bond_atom_site_label_1
_geom_bond_atom_site_label_2
_geom_bond_distance
_geom_bond_site_symmetry_2
_geom_bond_publ_flag
Zn7 O30 2.089(7) . ?
Zn7 O31 2.058(9) . ?
Zn7 O23 2.105(6) 4_654 ?
Zn7 O23 2.105(6) 1_554 ?
Zn7 O28 2.118(7) 3_564 ?
Zn7 O28 2.118(6) 2_664 ?
Zn1 O17 2.171(6) 8_655 ?
Zn1 O3 2.098(5) . ?
Zn1 O5 2.087(6) . ?
Zn1 O25 2.074(6) 8_655 ?
Zn1 O20 2.073(6) 3_564 ?
Zn1 O1 2.048(11) . ?
Zn4 O10 2.136(7) . ?
Zn4 O12 2.064(6) . ?
Zn4 O12 2.064(6) 4_755 ?
Zn4 O9 2.111(6) 4_755 ?
Zn4 O9 2.111(6) . ?
Zn4 O13 2.072(12) . ?
Zn5 O3 1.959(6) 8_645 ?
Zn5 O19 1.952(6) . ?
Zn5 O24 1.945(6) . ?
Zn5 O16 1.991(6) . ?
Zn3 O10 1.984(3) . ?
Zn3 O7 1.947(6) 3_565 ?
Zn3 O8 1.988(6) . ?
Zn3 O11 1.966(6) . ?
Zn2 O3 1.946(6) . ?
Zn2 O14 2.046(8) 3_565 ?
Zn2 O4 1.972(9) . ?
Zn2 O15 2.315(9) 3_565 ?
Zn2 O2 1.989(11) . ?
Zn2 C21 2.532(9) 3_565 ?
Zn8 O38 2.062(12) . ?
Zn8 O36 2.059(10) . ?
Zn8 O37 2.078(13) . ?
Zn8 O34 2.082(12) . ?
Zn8 O33 2.127(13) . ?
Zn8 O35 2.023(17) . ?
Zn6 O30 1.868(3) . ?
Zn6 O29 1.919(8) 3_564 ?
Zn6 O27 1.908(9) . ?
Zn6 O22 1.981(11) 1_554 ?
Zn6A Zn6A 2.101(4) 4_655 ?
Zn6A O30 1.975(7) . ?
Zn6A O26 1.862(8) . ?
Zn6A O32 2.167(14) . ?
Zn6A O22A 2.010(15) 1_554 ?
O10 H10 1.0000 . ?
O30 H30 1.0000 . ?
O30 H30A 1.0000 . ?
Zn2A O3 1.909(7) . ?
Zn2A O21 2.251(10) 3_564 ?
Zn2A O4 2.319(11) . ?
Zn2A O15 2.167(11) 3_565 ?
O31 C49 1.199(17) . ?
O17 C20 1.255(10) . ?
O3 H3A 1.0000 . ?
O3 H3B 1.0000 . ?
O5 C1 1.230(11) . ?
O7 C9 1.270(11) . ?
O8 C8 1.248(10) . ?
O25 C40 1.276(11) . ?
O12 C13 1.265(11) . ?
O20 C38 1.274(10) . ?
O9 C8 1.227(11) . ?
O19 C31 1.272(11) . ?
O24 C40 1.261(11) . ?
O11 C13 1.263(11) . ?
O16 C20 1.259(9) . ?
O23 C39 1.224(11) . ?
O6 C9 1.228(12) . ?
O26 C48 1.204(13) . ?
O28 C47 1.233(11) . ?
O14 C21 1.234(14) . ?
O1 C10 1.14(2) . ?
C37 H37 0.9500 . ?
C37 C32 1.376(11) . ?
C37 C36 1.384(12) . ?
C33 H33 0.9500 . ?
C33 C32 1.379(11) . ?
C33 C34 1.394(10) . ?
C3 H3 0.9500 . ?
C3 C4 1.389(11) . ?
C3 C2 1.412(11) . ?
C19 H19 0.9500 . ?
C19 C18 1.386(11) . ?
C19 C14 1.389(11) . ?
C41 C46 1.381(11) . ?
C41 C40 1.508(11) . ?
C41 C42 1.386(12) . ?
C9 C4 1.492(10) . ?
C15 H15 0.9500 . ?
C15 C14 1.404(11) . ?
C15 C16 1.381(13) . ?
O18 C31 1.213(12) . ?
C45 C46 1.378(12) . ?
C45 C44 1.407(12) . ?
C45 C48 1.493(12) . ?
C13 C14 1.505(11) . ?
C46 H46 0.9500 . ?
C18 C17 1.389(12) . ?
C18 C20 1.488(11) . ?
O21 C38 1.233(11) . ?
C17 H17 0.9500 . ?
C17 C16 1.393(12) . ?
C31 C32 1.512(10) . ?
C44 H44 0.9500 . ?
C44 C43 1.389(11) . ?
O29 C47 1.279(11) . ?
C4 C5 1.386(11) . ?
C5 H5 0.9500 . ?
C5 C6 1.391(11) . ?
N01J C49 1.351(18) . ?
N01J C50 1.42(3) . ?
N01J C51 1.38(2) . ?
C16 C21 1.491(12) . ?
C6 C8 1.515(11) . ?
C6 C7 1.369(12) . ?
O38 H38A 0.9239 . ?
O38 H38B 0.9227 . ?
C48 O27 1.290(15) . ?
C43 C42 1.391(12) . ?
C43 C47 1.499(12) . ?
O4 C1 1.299(12) . ?
O15 C21 1.186(14) . ?
C34 C38 1.527(11) . ?
C34 C35 1.404(11) . ?
C2 C7 1.390(12) . ?
C2 C1 1.501(12) . ?
C7 H7 0.9500 . ?
O2 H2A 0.8506 . ?
O2 H2B 0.8502 . ?
C42 H42 0.9500 . ?
C35 H35 0.9500 . ?
C35 C36 1.387(11) . ?
O36 H36A 0.9329 . ?
O36 H36B 0.9309 . ?
O22 C39 1.341(14) . ?
C49 H49 0.9500 . ?
C36 C39 1.501(11) . ?
C39 O22A 1.282(15) . ?
O37 C24 1.17(3) . ?
O34 H34A 0.8504 . ?
O34 H34B 0.8498 . ?
O33 C25 1.18(3) . ?
N5 C25 1.33(3) . ?
N5 C27 1.40(3) . ?
N5 C26 1.43(2) . ?
N3 C24 1.40(3) . ?
N3 C22 1.51(3) . ?
N3 C23 1.52(3) . ?
O35 C28 1.31(3) . ?
C25 H25 0.9500 . ?
N4 C28 1.27(3) . ?
N4 C29 1.41(3) . ?
N4 C30 1.43(3) . ?
C24 H24 0.9500 . ?
C50 H50A 0.9603 . ?
C50 H50B 0.9601 . ?
C50 H50C 0.9600 . ?
C51 H51A 0.9596 . ?
C51 H51B 0.9600 . ?
C51 H51C 0.9597 . ?
N1 C10 1.32(2) . ?
N1 C12 1.45(3) . ?
N1 C11 1.44(2) . ?
C10 H10A 0.9500 . ?
C12 H12A 0.9799 . ?
C12 H12B 0.9799 . ?
C12 H12C 0.9800 . ?
C11 H11A 0.9800 . ?
C11 H11B 0.9800 . ?
C11 H11C 0.9800 . ?
C27 H27A 0.9800 . ?
C27 H27B 0.9800 . ?
C27 H27C 0.9800 . ?
C26 H26A 0.9800 . ?
C26 H26B 0.9800 . ?
C26 H26C 0.9800 . ?
C22 H22A 0.9800 . ?
C22 H22B 0.9800 . ?
C22 H22C 0.9800 . ?
C23 H23A 0.9800 . ?
C23 H23B 0.9800 . ?
C23 H23C 0.9800 . ?
C28 H28 0.9500 . ?
C29 H29A 0.9800 . ?
C29 H29B 0.9800 . ?
C29 H29C 0.9800 . ?
C30 H30B 0.9597 . ?
C30 H30C 0.9598 . ?
C30 H30D 0.9599 . ?
O32 H32A 0.8501 . ?
O32 H32B 0.8494 . ?
O32 H32B 0.8495 4_655 ?
C52 H52 0.9500 . ?
C52 O13 1.092(19) . ?
C52 N2 1.293(18) . ?
N2 C53 1.449(19) . ?
N2 C53 1.449(19) 4_755 ?
N2 C54 1.437(18) . ?
C53 H53A 0.709(11) 4_755 ?
C53 H53A 0.9797 . ?
C53 H53B 0.9802 . ?
C53 H53C 0.9798 . ?
C54 H54A 0.9800 . ?
C54 H54B 0.9800 . ?
C54 H54C 0.9800 . ?
O39 H39A 0.9235 . ?
O39 H39B 0.8699 . ?
O39 H39B 0.8699 4_755 ?
O39 H39C 0.8701 4_755 ?
O39 H39C 0.8701 . ?

loop_
_geom_torsion_atom_site_label_1
_geom_torsion_atom_site_label_2
_geom_torsion_atom_site_label_3
_geom_torsion_atom_site_label_4
_geom_torsion
_geom_torsion_site_symmetry_1
_geom_torsion_site_symmetry_2
_geom_torsion_site_symmetry_3
_geom_torsion_site_symmetry_4
_geom_torsion_publ_flag
Zn7 O31 C49 N01J 180.000(2) . . . . ?
Zn7 O23 C39 O22 32.9(17) 1_556 . . . ?
Zn7 O23 C39 C36 -132.6(8) 1_556 . . . ?
Zn7 O23 C39 O22A 77.3(17) 1_556 . . . ?
Zn7 O28 C47 O29 -36.6(18) 2_665 . . . ?
Zn7 O28 C47 C43 142.5(8) 2_665 . . . ?
Zn1 O17 C20 O16 -46.3(15) 8_645 . . . ?
Zn1 O17 C20 C18 133.7(7) 8_645 . . . ?
Zn1 O5 C1 O4 -41.7(19) . . . . ?
Zn1 O5 C1 C2 136.3(8) . . . . ?
Zn1 O25 C40 O24 -36.5(14) 8_645 . . . ?
Zn1 O25 C40 C41 139.8(7) 8_645 . . . ?
Zn1 O20 C38 O21 25.3(17) 3_565 . . . ?
Zn1 O20 C38 C34 -149.8(7) 3_565 . . . ?
Zn1 O1 C10 N1 -155.9(16) . . . . ?
Zn4 O12 C13 O11 -38.6(13) . . . . ?
Zn4 O12 C13 C14 140.0(6) . . . . ?
Zn4 O9 C8 O8 -40.4(16) . . . . ?
Zn4 O9 C8 C6 139.3(8) . . . . ?
Zn5 O19 C31 O18 -6.4(13) . . . . ?
Zn5 O19 C31 C32 171.8(7) . . . . ?
Zn5 O24 C40 O25 9.5(13) . . . . ?
Zn5 O24 C40 C41 -166.7(6) . . . . ?
Zn5 O16 C20 O17 2.2(13) . . . . ?
Zn5 O16 C20 C18 -177.7(6) . . . . ?
Zn3 O7 C9 O6 0.2(13) 3_564 . . . ?
Zn3 O7 C9 C4 -178.5(7) 3_564 . . . ?
Zn3 O8 C8 O9 -6.9(13) . . . . ?
Zn3 O8 C8 C6 173.4(6) . . . . ?
Zn3 O11 C13 O12 10.1(14) . . . . ?
Zn3 O11 C13 C14 -168.5(6) . . . . ?
Zn2 O14 C21 C16 176.4(9) 3_564 . . . ?
Zn2 O14 C21 O15 -2.3(14) 3_564 . . . ?
Zn2 O4 C1 O5 -11.4(18) . . . . ?
Zn2 O4 C1 C2 170.6(8) . . . . ?
Zn2 O15 C21 O14 2.0(13) 3_564 . . . ?
Zn2 O15 C21 C16 -176.6(11) 3_564 . . . ?
Zn8 O37 C24 N3 175.0(15) . . . . ?
Zn8 O33 C25 N5 177.3(17) . . . . ?
Zn8 O35 C28 N4 -171(2) . . . . ?
Zn6 O29 C47 O28 -7.6(17) 3_565 . . . ?
Zn6 O29 C47 C43 173.3(7) 3_565 . . . ?
Zn6 O22 C39 O23 -10.7(19) 1_556 . . . ?
Zn6 O22 C39 C36 155.2(9) 1_556 . . . ?
Zn6A Zn6A O26 C48 -83.4(9) 4_655 . . . ?
Zn6A O26 C48 C45 169.9(8) . . . . ?
Zn6A O26 C48 O27 -27.3(15) . . . . ?
O30 Zn6A O26 C48 -18.9(11) . . . . ?
Zn2A O21 C38 O20 36.8(15) 3_565 . . . ?
Zn2A O21 C38 C34 -148.2(8) 3_565 . . . ?
Zn2A O4 C1 O5 47.5(16) . . . . ?
Zn2A O4 C1 C2 -130.5(9) . . . . ?
Zn2A O15 C21 O14 -36.7(17) 3_564 . . . ?
Zn2A O15 C21 C16 144.7(9) 3_564 . . . ?
O7 C9 C4 C3 -159.0(9) . . . . ?
O7 C9 C4 C5 19.0(14) . . . . ?
O12 C13 C14 C19 163.6(8) . . . . ?
O12 C13 C14 C15 -16.9(12) . . . . ?
O19 C31 C32 C37 156.3(9) . . . . ?
O19 C31 C32 C33 -24.1(14) . . . . ?
O11 C13 C14 C19 -17.7(12) . . . . ?
O11 C13 C14 C15 161.8(8) . . . . ?
O23 C39 O22A Zn6A -20(2) . . . 1_556 ?
O6 C9 C4 C3 22.2(15) . . . . ?
O6 C9 C4 C5 -159.8(9) . . . . ?
O26 C48 O27 Zn6 9.7(16) . . . . ?
C37 C36 C39 O23 22.6(16) . . . . ?
C37 C36 C39 O22 -144.5(11) . . . . ?
C37 C36 C39 O22A 172.8(14) . . . . ?
C33 C34 C38 O20 10.3(15) . . . . ?
C33 C34 C38 O21 -165.2(11) . . . . ?
C33 C34 C35 C36 -2.2(15) . . . . ?
C3 C4 C5 C6 1.7(14) . . . . ?
C3 C2 C7 C6 -0.7(14) . . . . ?
C3 C2 C1 O5 -0.6(16) . . . . ?
C3 C2 C1 O4 177.5(10) . . . . ?
C19 C18 C17 C16 1.8(14) . . . . ?
C19 C18 C20 O17 171.9(9) . . . . ?
C19 C18 C20 O16 -8.1(13) . . . . ?
C9 C4 C5 C6 -176.3(9) . . . . ?
C15 C16 C21 O14 5.3(17) . . . . ?
C15 C16 C21 O15 -176.1(12) . . . . ?
O18 C31 C32 C37 -25.4(15) . . . . ?
O18 C31 C32 C33 154.2(10) . . . . ?
C45 C44 C43 C42 -0.4(14) . . . . ?
C45 C44 C43 C47 -176.0(9) . . . . ?
C45 C48 O27 Zn6 172.4(8) . . . . ?
C46 C41 C40 O25 -18.6(12) . . . . ?
C46 C41 C40 O24 158.0(9) . . . . ?
C46 C41 C42 C43 -3.6(14) . . . . ?
C46 C45 C44 C43 -0.1(14) . . . . ?
C46 C45 C48 O26 16.5(17) . . . . ?
C46 C45 C48 O27 -146.1(11) . . . . ?
C18 C19 C14 C15 1.5(13) . . . . ?
C18 C19 C14 C13 -179.0(8) . . . . ?
C18 C17 C16 C15 0.6(15) . . . . ?
C18 C17 C16 C21 -178.7(9) . . . . ?
C17 C18 C20 O17 -6.3(13) . . . . ?
C17 C18 C20 O16 173.7(9) . . . . ?
C17 C16 C21 O14 -175.5(11) . . . . ?
C17 C16 C21 O15 3.2(18) . . . . ?
C44 C45 C46 C41 -1.2(13) . . . . ?
C44 C45 C48 O26 -166.2(10) . . . . ?
C44 C45 C48 O27 31.2(16) . . . . ?
C44 C43 C42 C41 2.3(14) . . . . ?
C44 C43 C47 O28 -9.3(15) . . . . ?
C44 C43 C47 O29 169.8(10) . . . . ?
C14 C19 C18 C17 -2.9(13) . . . . ?
C14 C19 C18 C20 178.9(8) . . . . ?
C14 C15 C16 C17 -2.0(14) . . . . ?
C14 C15 C16 C21 177.3(9) . . . . ?
C32 C37 C36 C35 -5.0(15) . . . . ?
C32 C37 C36 C39 174.9(9) . . . . ?
C32 C33 C34 C38 176.0(9) . . . . ?
C32 C33 C34 C35 -0.2(14) . . . . ?
O29 Zn6 O30 Zn7 63.8(4) 3_564 . . . ?
O29 Zn6 O30 Zn6 -81.0(6) 3_564 . . 4_655 ?
C4 C3 C2 C7 1.9(14) . . . . ?
C4 C3 C2 C1 -177.6(9) . . . . ?
C4 C5 C6 C8 179.6(8) . . . . ?
C4 C5 C6 C7 -0.5(14) . . . . ?
C5 C6 C8 O8 -178.9(9) . . . . ?
C5 C6 C8 O9 1.4(13) . . . . ?
C5 C6 C7 C2 0.0(14) . . . . ?
C16 C15 C14 C19 0.9(13) . . . . ?
C16 C15 C14 C13 -178.6(8) . . . . ?
C40 C41 C46 C45 -175.7(8) . . . . ?
C40 C41 C42 C43 175.1(8) . . . . ?
C48 C45 C46 C41 176.1(9) . . . . ?
C48 C45 C44 C43 -177.4(10) . . . . ?
C34 C33 C32 C37 0.0(14) . . . . ?
C34 C33 C32 C31 -179.5(9) . . . . ?
C34 C35 C36 C37 4.8(16) . . . . ?
C34 C35 C36 C39 -175.1(10) . . . . ?
C2 C3 C4 C9 175.7(9) . . . . ?
C2 C3 C4 C5 -2.4(14) . . . . ?
C8 C6 C7 C2 179.9(9) . . . . ?
C7 C6 C8 O8 1.1(14) . . . . ?
C7 C6 C8 O9 -178.6(9) . . . . ?
C7 C2 C1 O5 179.9(10) . . . . ?
C7 C2 C1 O4 -1.9(17) . . . . ?
C38 C34 C35 C36 -178.5(10) . . . . ?
O27 Zn6 O30 Zn7 175.6(4) . . . . ?
O27 Zn6 O30 Zn6 30.8(8) . . . 4_655 ?
C42 C41 C46 C45 3.0(14) . . . . ?
C42 C41 C40 O25 162.7(8) . . . . ?
C42 C41 C40 O24 -20.7(13) . . . . ?
C42 C43 C47 O28 175.2(10) . . . . ?
C42 C43 C47 O29 -5.7(15) . . . . ?
C20 C18 C17 C16 -179.9(9) . . . . ?
C35 C34 C38 O20 -173.5(10) . . . . ?
C35 C34 C38 O21 11.0(16) . . . . ?
C35 C36 C39 O23 -157.6(10) . . . . ?
C35 C36 C39 O22 35.3(16) . . . . ?
C35 C36 C39 O22A -7.4(19) . . . . ?
C1 C2 C7 C6 178.8(10) . . . . ?
O22 Zn6 O30 Zn7 -51.0(6) 1_554 . . . ?
O22 Zn6 O30 Zn6 164.2(7) 1_554 . . 4_655 ?
C36 C37 C32 C33 2.6(15) . . . . ?
C36 C37 C32 C31 -177.8(9) . . . . ?
C36 C39 O22A Zn6A -170.3(11) . . . 1_556 ?
C47 C43 C42 C41 177.8(9) . . . . ?
C50 N01J C49 O31 0.000(2) . . . . ?
C51 N01J C49 O31 180.000(2) . . . . ?
C12 N1 C10 O1 -157(2) . . . . ?
C11 N1 C10 O1 -3(4) . . . . ?
C27 N5 C25 O33 -2(4) . . . . ?
C26 N5 C25 O33 178(2) . . . . ?
C22 N3 C24 O37 175(2) . . . . ?
C23 N3 C24 O37 2(3) . . . . ?
C29 N4 C28 O35 -5(5) . . . . ?
C30 N4 C28 O35 175(3) . . . . ?
O32 Zn6A O26 C48 -147.6(9) . . . . ?
O13 C52 N2 C53 167.6(13) . . . . ?
O13 C52 N2 C53 -167.6(13) . . . 4_755 ?
O13 C52 N2 C54 0.000(10) . . . . ?
N2 C52 O13 Zn4 180.000(6) . . . . ?
O22A Zn6A O26 C48 105.6(11) 1_554 . . . ?

loop_
_twin_individual_id
_twin_individual_mass_fraction_refined
1 0.942(18)
2 0.058(18)
